data_8106727
loop_
_publ_author_name
'Dang, Limin'
'Yang, Jiangnan'
'Liu, Hui'
'Wang, Weizhou'

_publ_section_title
;
 Halogen bonds and \p--\p interactions in the crystal structure of
 1,3,5-trifluoro-2,4,6-triiodobenzene--N,N-dimethylformamide (1/1),
 C9H7F3I3NO
;
_journal_issue 6
_journal_name_full 'Zeitschrift f\"ur Kristallographie - New Crystal Structures'
_journal_page_first 937
_journal_page_last 938
_journal_paper_doi 10.1515/ncrs-2017-0089
_journal_volume 232
_journal_year 2017
_chemical_formula_moiety 'C6 F3 I3, C3 H7 N O'
_chemical_formula_sum 'C9 H7 F3 I3 N O'
_chemical_formula_weight 582.86
_space_group_crystal_system monoclinic
_space_group_IT_number 14
_space_group_name_Hall '-P 2yn'
_space_group_name_H-M_alt 'P 1 21/n 1'
_atom_sites_solution_hydrogens geom
_atom_sites_solution_primary dual
_cell_angle_alpha 90
_cell_angle_beta 92.208(5)
_cell_angle_gamma 90
_cell_formula_units_Z 4
_cell_length_a 7.5581(4)
_cell_length_b 20.9303(11)
_cell_length_c 9.3548(5)
_cell_measurement_reflns_used 3591
_cell_measurement_temperature 290
_cell_measurement_theta_max 26.1950
_cell_measurement_theta_min 3.9140
_cell_volume 1478.77(14)
_computing_cell_refinement 'CrysAlisPro 1.171.39.6a (Rigaku OD, 2015)'
_computing_data_collection 'CrysAlisPro 1.171.39.6a (Rigaku OD, 2015)'
_computing_data_reduction 'CrysAlisPro 1.171.39.6a (Rigaku OD, 2015)'
_computing_molecular_graphics 'Olex2 (Dolomanov et al., 2009)'
_computing_publication_material 'Olex2 (Dolomanov et al., 2009)'
_computing_structure_refinement 'ShelXL (Sheldrick, 2015)'
_computing_structure_solution 'ShelXT (Sheldrick, 2015)'
_diffrn_ambient_temperature 293(2)
_diffrn_detector 'CCD plate'
_diffrn_detector_area_resol_mean 8.0584
_diffrn_detector_type EosS2
_diffrn_measured_fraction_theta_full 0.991
_diffrn_measured_fraction_theta_max 0.981
_diffrn_measurement_details
;
List of Runs (angles in degrees, time in seconds):

  # Type    Start    End  Width  t~exp~   \w     \q     \k     \f   Frames
--------------------------------------------------------------------------
  1  \w    -85.00 -35.00   1.00    3.59    --  -12.53-178.00 -60.00   50
  2  \w    -56.00  83.00   1.00    3.59    --   13.55   0.00 -30.00  139
  3  \w    -49.00  31.00   1.00    3.59    --   13.55 -38.00 -90.00   80
;
_diffrn_measurement_device 'four-circle diffractometer'
_diffrn_measurement_device_type 'SuperNova, Single source at offset/far, EosS2'
_diffrn_measurement_method '\w scans'
_diffrn_orient_matrix_type 'CrysAlisPro convention (1999,Acta A55,543-557)'
_diffrn_orient_matrix_UB_11 0.0272377000
_diffrn_orient_matrix_UB_12 -0.0217817000
_diffrn_orient_matrix_UB_13 0.0545971000
_diffrn_orient_matrix_UB_21 0.0516771000
_diffrn_orient_matrix_UB_22 -0.0167476000
_diffrn_orient_matrix_UB_23 -0.0494105000
_diffrn_orient_matrix_UB_31 0.0735837000
_diffrn_orient_matrix_UB_32 0.0198258000
_diffrn_orient_matrix_UB_33 0.0182544000
_diffrn_radiation_monochromator mirror
_diffrn_radiation_probe x-ray
_diffrn_radiation_type MoK\a
_diffrn_radiation_wavelength 0.71073
_diffrn_reflns_av_R_equivalents 0.0337
_diffrn_reflns_av_unetI/netI 0.0357
_diffrn_reflns_Laue_measured_fraction_full 0.991
_diffrn_reflns_Laue_measured_fraction_max 0.981
_diffrn_reflns_limit_h_max 9
_diffrn_reflns_limit_h_min -7
_diffrn_reflns_limit_k_max 24
_diffrn_reflns_limit_k_min -25
_diffrn_reflns_limit_l_max 11
_diffrn_reflns_limit_l_min -10
_diffrn_reflns_number 7946
_diffrn_reflns_point_group_measured_fraction_full 0.991
_diffrn_reflns_point_group_measured_fraction_max 0.981
_diffrn_reflns_theta_full 25.242
_diffrn_reflns_theta_max 25.498
_diffrn_reflns_theta_min 3.327
_diffrn_source 'micro-focus sealed X-ray tube'
_diffrn_source_type 'SuperNova (Mo) X-ray Source'
_exptl_absorpt_coefficient_mu 6.358
_exptl_absorpt_correction_T_max 1.00000
_exptl_absorpt_correction_T_min 0.53748
_exptl_absorpt_correction_type multi-scan
_exptl_absorpt_process_details
;
CrysAlisPro 1.171.39.6a (Rigaku Oxford Diffraction, 2015)
Empirical absorption correction using spherical harmonics,
 implemented in SCALE3 ABSPACK scaling algorithm.
;
_exptl_crystal_colour 'clear light colourless'
_exptl_crystal_colour_lustre clear
_exptl_crystal_colour_modifier light
_exptl_crystal_colour_primary colourless
_exptl_crystal_density_diffrn 2.618
_exptl_crystal_description block
_exptl_crystal_F_000 1048
_exptl_crystal_size_max 0.29
_exptl_crystal_size_mid 0.14
_exptl_crystal_size_min 0.11
_refine_diff_density_max 0.587
_refine_diff_density_min -0.511
_refine_diff_density_rms 0.098
_refine_ls_extinction_coef 0.00670(19)
_refine_ls_extinction_expression Fc^*^=kFc[1+0.001xFc^2^\l^3^/sin(2\q)]^-1/4^
_refine_ls_extinction_method 'SHELXL-2014/7 (Sheldrick 2014'
_refine_ls_goodness_of_fit_ref 1.078
_refine_ls_hydrogen_treatment constr
_refine_ls_matrix_type full
_refine_ls_number_parameters 157
_refine_ls_number_reflns 2695
_refine_ls_number_restraints 0
_refine_ls_restrained_S_all 1.078
_refine_ls_R_factor_all 0.0422
_refine_ls_R_factor_gt 0.0336
_refine_ls_shift/su_max 0.000
_refine_ls_shift/su_mean 0.000
_refine_ls_structure_factor_coef Fsqd
_refine_ls_weighting_details 'w=1/[\s^2^(Fo^2^)+(0.0161P)^2^+1.6425P] where P=(Fo^2^+2Fc^2^)/3'
_refine_ls_weighting_scheme calc
_refine_ls_wR_factor_gt 0.0581
_refine_ls_wR_factor_ref 0.0610
_reflns_Friedel_coverage 0.000
_reflns_Friedel_fraction_full .
_reflns_Friedel_fraction_max .
_reflns_number_gt 2324
_reflns_number_total 2695
_reflns_threshold_expression 'I > 2\s(I)'
_cod_data_source_file suppl_ncrs-2017-0089_suppl.cif
_cod_data_source_block 1
_cod_original_cell_volume 1478.78(13)
_cod_database_code 8106727
_shelx_space_group_comment
;
The symmetry employed for this shelxl refinement is uniquely defined
by the following loop, which should always be used as a source of
symmetry information in preference to the above space-group names.
They are only intended as comments.
;
_reflns_odcompleteness_completeness 99.69
_reflns_odcompleteness_iscentric 1
_reflns_odcompleteness_theta 24.66
_olex2_refinement_description
;
1. Fixed Uiso
 At 1.2 times of:
  All C(H) groups
 At 1.5 times of:
  All C(H,H,H) groups
2.a Aromatic/amide H refined with riding coordinates:
 C7(H7)
2.b Idealised Me refined as rotating group:
 C8(H8A,H8B,H8C), C9(H9A,H9B,H9C)
;
_olex2_date_sample_data_collection 2017-03-24
_olex2_submission_special_instructions 'No special instructions were received'
_oxdiff_exptl_absorpt_empirical_details
;
Empirical correction (ABSPACK) includes:
- Absorption correction using spherical harmonics
- Frame scaling
;
_oxdiff_exptl_absorpt_empirical_full_max 1.462
_oxdiff_exptl_absorpt_empirical_full_min 0.814

loop_
_space_group_symop_operation_xyz
'x, y, z'
'-x+1/2, y+1/2, -z+1/2'
'-x, -y, -z'
'x-1/2, -y-1/2, z-1/2'

loop_
_atom_site_label
_atom_site_type_symbol
_atom_site_fract_x
_atom_site_fract_y
_atom_site_fract_z
_atom_site_U_iso_or_equiv
_atom_site_adp_type
_atom_site_occupancy
_atom_site_site_symmetry_order
_atom_site_calc_flag
_atom_site_refinement_flags_posn
_atom_site_refinement_flags_adp
_atom_site_refinement_flags_occupancy
_atom_site_disorder_assembly
_atom_site_disorder_group
I1 I 0.75542(6) 0.54578(2) 0.91796(4) 0.07562(18) Uani 1 1 d . . . . .
I2 I 0.62380(5) 0.35271(2) 0.44873(4) 0.05582(15) Uani 1 1 d . . . . .
I3 I 0.86979(5) 0.62061(2) 0.30805(4) 0.05378(15) Uani 1 1 d . . . . .
F1 F 0.6449(4) 0.41963(16) 0.7510(3) 0.0635(9) Uani 1 1 d . . . . .
F2 F 0.7455(4) 0.47525(15) 0.2763(3) 0.0612(9) Uani 1 1 d . . . . .
F3 F 0.8575(5) 0.62321(15) 0.6439(4) 0.0643(9) Uani 1 1 d . . . . .
C1 C 0.7510(7) 0.5220(3) 0.7017(5) 0.0454(13) Uani 1 1 d . . . . .
C2 C 0.6981(7) 0.4625(3) 0.6550(5) 0.0438(13) Uani 1 1 d . . . . .
C3 C 0.6973(6) 0.4448(2) 0.5121(6) 0.0414(12) Uani 1 1 d . . . . .
C4 C 0.7471(6) 0.4911(3) 0.4161(5) 0.0446(13) Uani 1 1 d . . . . .
C5 C 0.7998(6) 0.5512(2) 0.4553(5) 0.0391(12) Uani 1 1 d . . . . .
C6 C 0.8026(6) 0.5650(2) 0.6003(6) 0.0431(13) Uani 1 1 d . . . . .
O1 O 0.9966(8) 0.2729(3) 0.8581(7) 0.112(2) Uani 1 1 d . . . . .
N1 N 0.7267(8) 0.2921(3) 0.9394(7) 0.0774(17) Uani 1 1 d . . . . .
C7 C 0.8320(14) 0.2689(4) 0.8478(9) 0.095(3) Uani 1 1 d . . . . .
H7 H 0.7820 0.2477 0.7686 0.113 Uiso 1 1 calc R . . . .
C8 C 0.7941(19) 0.3249(7) 1.0568(12) 0.195(6) Uani 1 1 d . . . . .
H8A H 0.7475 0.3676 1.0559 0.292 Uiso 1 1 calc GR . . . .
H8B H 0.9208 0.3265 1.0538 0.292 Uiso 1 1 calc GR . . . .
H8C H 0.7609 0.3035 1.1425 0.292 Uiso 1 1 calc GR . . . .
C9 C 0.5371(12) 0.2862(5) 0.9276(13) 0.157(5) Uani 1 1 d . . . . .
H9A H 0.4956 0.2647 1.0106 0.236 Uiso 1 1 calc GR . . . .
H9B H 0.5042 0.2621 0.8435 0.236 Uiso 1 1 calc GR . . . .
H9C H 0.4849 0.3280 0.9209 0.236 Uiso 1 1 calc GR . . . .

loop_
_atom_site_aniso_label
_atom_site_aniso_U_11
_atom_site_aniso_U_22
_atom_site_aniso_U_33
_atom_site_aniso_U_23
_atom_site_aniso_U_13
_atom_site_aniso_U_12
I1 0.0923(4) 0.0913(4) 0.0431(3) -0.0089(2) 0.0003(2) 0.0047(3)
I2 0.0525(3) 0.0438(2) 0.0714(3) -0.00755(18) 0.00438(19) 0.00088(18)
I3 0.0507(2) 0.0534(3) 0.0574(3) 0.01414(18) 0.00368(17) 0.00241(18)
F1 0.076(2) 0.061(2) 0.055(2) 0.0138(17) 0.0082(17) -0.0068(18)
F2 0.076(2) 0.065(2) 0.0423(19) -0.0046(16) 0.0039(16) -0.0036(18)
F3 0.078(2) 0.048(2) 0.066(2) -0.0073(16) -0.0037(17) -0.0112(18)
C1 0.046(3) 0.052(3) 0.038(3) -0.008(3) -0.005(2) 0.008(3)
C2 0.039(3) 0.050(3) 0.042(3) 0.009(3) 0.001(2) 0.007(3)
C3 0.039(3) 0.037(3) 0.048(3) -0.001(2) -0.003(2) 0.006(2)
C4 0.043(3) 0.051(3) 0.040(3) -0.003(3) -0.002(2) 0.007(3)
C5 0.038(3) 0.042(3) 0.038(3) 0.002(2) 0.002(2) 0.004(2)
C6 0.040(3) 0.038(3) 0.051(3) -0.002(3) 0.001(2) 0.003(3)
O1 0.087(4) 0.082(4) 0.169(6) 0.060(4) 0.053(4) 0.020(3)
N1 0.081(4) 0.066(4) 0.088(5) 0.024(3) 0.027(4) 0.012(3)
C7 0.127(8) 0.061(5) 0.097(6) 0.029(4) 0.034(6) 0.007(5)
C8 0.251(15) 0.224(15) 0.108(9) -0.048(10) -0.002(9) -0.019(12)
C9 0.094(7) 0.125(9) 0.254(14) 0.081(9) 0.037(8) 0.030(6)

loop_
_atom_type_symbol
_atom_type_description
_atom_type_scat_dispersion_real
_atom_type_scat_dispersion_imag
_atom_type_scat_source
C C 0.0033 0.0016 'International Tables Vol C Tables 4.2.6.8 and 6.1.1.4'
H H 0.0000 0.0000 'International Tables Vol C Tables 4.2.6.8 and 6.1.1.4'
F F 0.0171 0.0103 'International Tables Vol C Tables 4.2.6.8 and 6.1.1.4'
I I -0.4742 1.8119 'International Tables Vol C Tables 4.2.6.8 and 6.1.1.4'
N N 0.0061 0.0033 'International Tables Vol C Tables 4.2.6.8 and 6.1.1.4'
O O 0.0106 0.0060 'International Tables Vol C Tables 4.2.6.8 and 6.1.1.4'

loop_
_geom_angle_atom_site_label_1
_geom_angle_atom_site_label_2
_geom_angle_atom_site_label_3
_geom_angle
_geom_angle_site_symmetry_1
_geom_angle_site_symmetry_3
C2 C1 I1 121.3(4) . .
C2 C1 C6 117.4(5) . .
C6 C1 I1 121.3(4) . .
F1 C2 C1 118.9(5) . .
F1 C2 C3 118.5(5) . .
C1 C2 C3 122.6(5) . .
C2 C3 I2 120.7(4) . .
C4 C3 I2 122.6(4) . .
C4 C3 C2 116.6(5) . .
F2 C4 C3 117.7(5) . .
F2 C4 C5 118.6(5) . .
C5 C4 C3 123.7(5) . .
C4 C5 I3 123.0(4) . .
C4 C5 C6 116.6(5) . .
C6 C5 I3 120.4(4) . .
F3 C6 C1 118.4(5) . .
F3 C6 C5 118.5(5) . .
C1 C6 C5 123.0(5) . .
C7 N1 C8 120.0(9) . .
C7 N1 C9 123.8(9) . .
C8 N1 C9 116.2(9) . .
O1 C7 N1 124.3(9) . .
O1 C7 H7 117.9 . .
N1 C7 H7 117.9 . .
N1 C8 H8A 109.5 . .
N1 C8 H8B 109.5 . .
N1 C8 H8C 109.5 . .
H8A C8 H8B 109.5 . .
H8A C8 H8C 109.5 . .
H8B C8 H8C 109.5 . .
N1 C9 H9A 109.5 . .
N1 C9 H9B 109.5 . .
N1 C9 H9C 109.5 . .
H9A C9 H9B 109.5 . .
H9A C9 H9C 109.5 . .
H9B C9 H9C 109.5 . .

loop_
_geom_bond_atom_site_label_1
_geom_bond_atom_site_label_2
_geom_bond_distance
_geom_bond_site_symmetry_2
I1 C1 2.082(5) .
I2 C3 2.086(5) .
I3 C5 2.085(5) .
F1 C2 1.342(6) .
F2 C4 1.349(5) .
F3 C6 1.346(6) .
C1 C2 1.374(7) .
C1 C6 1.375(7) .
C2 C3 1.387(7) .
C3 C4 1.382(7) .
C4 C5 1.365(7) .
C5 C6 1.387(7) .
O1 C7 1.247(9) .
N1 C7 1.287(9) .
N1 C8 1.376(12) .
N1 C9 1.438(10) .
C7 H7 0.9300 .
C8 H8A 0.9600 .
C8 H8B 0.9600 .
C8 H8C 0.9600 .
C9 H9A 0.9600 .
C9 H9B 0.9600 .
C9 H9C 0.9600 .
